data_1513416
loop_
_publ_author_name
'Gao, Jing'
'Xiao, Chengyi'
'Jiang, Wei'
'Wang, Zhaohui'

_publ_section_title
;
 Cyano-Substituted Perylene Diimides with Linearly Correlated LUMO Levels.
;
_journal_issue 2
_journal_name_full 'Organic letters'
_journal_page_first 394
_journal_page_last 397
_journal_paper_doi 10.1021/ol403250r
_journal_volume 16
_journal_year 2014
_chemical_formula_sum 'C35 H22 Cl6 N4 O4'
_chemical_formula_weight 775.27
_chemical_name_systematic
; 
 ? 
;
_space_group_IT_number 14
_symmetry_cell_setting monoclinic
_symmetry_space_group_name_Hall '-P 2yn'
_symmetry_space_group_name_H-M 'P 1 21/n 1'
_atom_sites_solution_hydrogens geom
_atom_sites_solution_primary direct
_atom_sites_solution_secondary difmap
_audit_creation_method SHELXL-97
_cell_angle_alpha 90.00
_cell_angle_beta 108.29(3)
_cell_angle_gamma 90.00
_cell_formula_units_Z 4
_cell_length_a 18.304(4)
_cell_length_b 9.949(2)
_cell_length_c 18.495(4)
_cell_measurement_reflns_used 10407
_cell_measurement_temperature 100(2)
_cell_measurement_theta_max 27.4850
_cell_measurement_theta_min 1.1596
_cell_volume 3197.9(13)
_computing_cell_refinement 'CrystalClear (Rigaku Inc., 2008)'
_computing_data_collection 'CrystalClear (Rigaku Inc., 2008)'
_computing_data_reduction 'CrystalClear (Rigaku Inc., 2008)'
_computing_molecular_graphics
;
 Mercury: visualization and analysis of crystal structures, C. F. Macrae,
 P. R. Edgington, P. McCabe, E. Pidcock, G. P. Shields, R. Taylor,
 M. Towler and J. van de Streek, J. Appl. Cryst., 39, 453-457, 2006.
;
_computing_publication_material 'SHELX-97 (Sheldrick, 2008)'
_computing_structure_refinement 'SHELX-97 (Sheldrick, 2008)'
_computing_structure_solution 'SHELX-97 (Sheldrick, 2008)'
_diffrn_ambient_temperature 100(2)
_diffrn_detector_area_resol_mean 28.5714
_diffrn_measured_fraction_theta_full 0.995
_diffrn_measured_fraction_theta_max 0.995
_diffrn_measurement_device_type 'MM007HF + CCD (Saturn724+)'
_diffrn_measurement_method '\w scans at fixed \c = 45\%'
_diffrn_radiation_monochromator Confocal
_diffrn_radiation_source 'Rotating Anode'
_diffrn_radiation_type MoK\a
_diffrn_radiation_wavelength 0.71073
_diffrn_reflns_av_R_equivalents 0.0833
_diffrn_reflns_av_sigmaI/netI 0.0644
_diffrn_reflns_limit_h_max 21
_diffrn_reflns_limit_h_min -21
_diffrn_reflns_limit_k_max 11
_diffrn_reflns_limit_k_min -9
_diffrn_reflns_limit_l_max 21
_diffrn_reflns_limit_l_min -21
_diffrn_reflns_number 20531
_diffrn_reflns_theta_full 25.00
_diffrn_reflns_theta_max 25.00
_diffrn_reflns_theta_min 1.37
_exptl_absorpt_coefficient_mu 0.587
_exptl_absorpt_correction_T_max 1.0000
_exptl_absorpt_correction_T_min 0.3225
_exptl_absorpt_correction_type multi-scan
_exptl_absorpt_process_details 'CrystalClear (Rigaku Inc., 2008)'
_exptl_crystal_colour orange
_exptl_crystal_density_diffrn 1.610
_exptl_crystal_density_method 'not measured'
_exptl_crystal_description block
_exptl_crystal_F_000 1576
_exptl_crystal_size_max 0.32
_exptl_crystal_size_mid 0.27
_exptl_crystal_size_min 0.23
_refine_diff_density_max 1.315
_refine_diff_density_min -0.981
_refine_diff_density_rms 0.205
_refine_ls_extinction_method none
_refine_ls_goodness_of_fit_ref 1.165
_refine_ls_hydrogen_treatment constr
_refine_ls_matrix_type full
_refine_ls_number_parameters 472
_refine_ls_number_reflns 5600
_refine_ls_number_restraints 64
_refine_ls_restrained_S_all 1.174
_refine_ls_R_factor_all 0.0913
_refine_ls_R_factor_gt 0.0725
_refine_ls_shift/su_max 0.004
_refine_ls_shift/su_mean 0.000
_refine_ls_structure_factor_coef Fsqd
_refine_ls_weighting_details 'calc w=1/[\s^2^(Fo^2^)+(0.1739P)^2^+3.3368P] where P=(Fo^2^+2Fc^2^)/3'
_refine_ls_weighting_scheme calc
_refine_ls_wR_factor_gt 0.2354
_refine_ls_wR_factor_ref 0.2748
_reflns_number_gt 4847
_reflns_number_total 5600
_reflns_threshold_expression >2sigma(I)
_cod_data_source_file ol403250r_si_004.cif
_cod_data_source_block a
_cod_original_cell_volume 3198.1(11)
_cod_original_sg_symbol_H-M P2(1)/n
_cod_database_code 1513416

loop_
_symmetry_equiv_pos_as_xyz
'x, y, z'
'-x+1/2, y+1/2, -z+1/2'
'-x, -y, -z'
'x-1/2, -y-1/2, z-1/2'

loop_
_atom_site_label
_atom_site_type_symbol
_atom_site_fract_x
_atom_site_fract_y
_atom_site_fract_z
_atom_site_U_iso_or_equiv
_atom_site_adp_type
_atom_site_occupancy
_atom_site_symmetry_multiplicity
_atom_site_calc_flag
_atom_site_refinement_flags
_atom_site_disorder_assembly
_atom_site_disorder_group
Cl1 Cl 0.81998(6) 0.18638(11) 0.16154(7) 0.0214(3) Uani 1 1 d . . .
Cl2 Cl 0.82543(6) 0.47166(11) 0.22465(7) 0.0213(3) Uani 1 1 d . . .
Cl3 Cl 0.42925(6) 0.13753(11) 0.19278(7) 0.0223(3) Uani 1 1 d . . .
Cl4 Cl 0.39869(6) 0.41575(11) 0.11528(7) 0.0205(3) Uani 1 1 d . . .
Cl5 Cl 0.8440(5) 0.4520(10) 0.0255(5) 0.0522(15) Uani 0.609(13) 1 d PDU A 1
Cl6 Cl 0.8744(7) 0.4532(11) -0.1236(6) 0.080(3) Uani 0.609(13) 1 d PDU A 1
O1 O 0.42115(18) 0.3214(3) -0.1614(2) 0.0244(8) Uani 1 1 d . . .
O2 O 0.6669(2) 0.1946(4) -0.1320(2) 0.0316(9) Uani 1 1 d . . .
O3 O 0.81089(19) 0.3917(4) 0.5057(2) 0.0259(8) Uani 1 1 d . . .
O4 O 0.57036(19) 0.2427(4) 0.4830(2) 0.0277(8) Uani 1 1 d . . .
N1 N 0.5422(2) 0.2448(4) -0.1461(2) 0.0196(9) Uani 1 1 d . . .
N2 N 0.3094(3) 0.4166(4) -0.0734(3) 0.0303(11) Uani 1 1 d . . .
N3 N 0.9195(2) 0.4873(4) 0.4134(3) 0.0282(10) Uani 1 1 d . . .
N4 N 0.6924(2) 0.3109(4) 0.4948(2) 0.0212(9) Uani 1 1 d . . .
C1 C 0.4782(3) 0.4249(6) -0.4139(3) 0.0321(12) Uani 1 1 d . . .
H1C H 0.4754 0.3974 -0.4655 0.048 Uiso 1 1 calc R . .
H1B H 0.5152 0.4987 -0.3973 0.048 Uiso 1 1 calc R . .
H1A H 0.4273 0.4551 -0.4135 0.048 Uiso 1 1 calc R . .
C2 C 0.5040(3) 0.3065(5) -0.3599(3) 0.0225(11) Uani 1 1 d . . .
H2A H 0.4642 0.2354 -0.3744 0.027 Uiso 1 1 calc R . .
H2B H 0.5520 0.2690 -0.3657 0.027 Uiso 1 1 calc R . .
C3 C 0.5183(3) 0.3436(5) -0.2768(3) 0.0205(10) Uani 1 1 d . . .
H3B H 0.5676 0.3927 -0.2575 0.025 Uiso 1 1 calc R . .
H3A H 0.4767 0.4038 -0.2727 0.025 Uiso 1 1 calc R . .
C4 C 0.5209(3) 0.2202(5) -0.2292(3) 0.0214(10) Uani 1 1 d . . .
H4A H 0.4697 0.1765 -0.2463 0.026 Uiso 1 1 calc R . .
H4B H 0.5584 0.1563 -0.2386 0.026 Uiso 1 1 calc R . .
C5 C 0.6186(3) 0.2270(5) -0.1021(3) 0.0239(11) Uani 1 1 d . . .
C6 C 0.6374(3) 0.2461(5) -0.0196(3) 0.0192(10) Uani 1 1 d . . .
C7 C 0.7106(3) 0.2182(5) 0.0276(3) 0.0212(10) Uani 1 1 d . . .
H7 H 0.7480 0.1837 0.0068 0.025 Uiso 1 1 calc R . .
C8 C 0.7303(2) 0.2406(4) 0.1070(3) 0.0177(10) Uani 1 1 d . . .
C9 C 0.6781(3) 0.2937(4) 0.1398(3) 0.0164(9) Uani 1 1 d . . .
C10 C 0.6949(2) 0.3354(4) 0.2191(3) 0.0170(9) Uani 1 1 d . . .
C11 C 0.7635(3) 0.3942(4) 0.2649(3) 0.0198(10) Uani 1 1 d . . .
C12 C 0.7820(2) 0.4001(4) 0.3446(3) 0.0170(10) Uani 1 1 d . . .
C13 C 0.8577(3) 0.4485(5) 0.3874(3) 0.0231(11) Uani 1 1 d . . .
C14 C 0.7293(3) 0.3550(4) 0.3798(3) 0.0183(10) Uani 1 1 d . . .
C15 C 0.7494(3) 0.3551(5) 0.4646(3) 0.0218(11) Uani 1 1 d . . .
C16 C 0.7116(3) 0.3115(5) 0.5786(3) 0.0251(11) Uani 1 1 d . . .
H16B H 0.7668 0.2895 0.6018 0.030 Uiso 1 1 calc R . .
H16A H 0.6813 0.2409 0.5939 0.030 Uiso 1 1 calc R . .
C17 C 0.6953(3) 0.4457(5) 0.6088(3) 0.0278(12) Uani 1 1 d . . .
H17A H 0.6401 0.4675 0.5859 0.033 Uiso 1 1 calc R . .
H17B H 0.7254 0.5164 0.5933 0.033 Uiso 1 1 calc R . .
C18 C 0.7154(3) 0.4465(6) 0.6949(3) 0.0343(13) Uani 1 1 d . . .
H18B H 0.7709 0.4267 0.7178 0.041 Uiso 1 1 calc R . .
H18A H 0.6863 0.3743 0.7105 0.041 Uiso 1 1 calc R . .
C19 C 0.6976(4) 0.5805(7) 0.7260(4) 0.0447(16) Uani 1 1 d . . .
H19A H 0.6422 0.5977 0.7064 0.067 Uiso 1 1 calc R . .
H19B H 0.7253 0.6528 0.7097 0.067 Uiso 1 1 calc R . .
H19C H 0.7140 0.5769 0.7817 0.067 Uiso 1 1 calc R . .
C20 C 0.6181(3) 0.2725(5) 0.4522(3) 0.0221(11) Uani 1 1 d . . .
C21 C 0.6008(3) 0.2680(5) 0.3685(3) 0.0199(10) Uani 1 1 d . . .
C22 C 0.5315(3) 0.2165(5) 0.3239(3) 0.0229(11) Uani 1 1 d . . .
H22 H 0.4971 0.1769 0.3469 0.028 Uiso 1 1 calc R . .
C23 C 0.5120(2) 0.2227(5) 0.2440(3) 0.0199(10) Uani 1 1 d . . .
C24 C 0.5591(3) 0.2843(4) 0.2074(3) 0.0185(10) Uani 1 1 d . . .
C25 C 0.5392(3) 0.3111(4) 0.1263(3) 0.0169(10) Uani 1 1 d . . .
C26 C 0.4665(3) 0.3513(4) 0.0782(3) 0.0187(10) Uani 1 1 d . . .
C27 C 0.4488(3) 0.3493(4) -0.0019(3) 0.0180(10) Uani 1 1 d . . .
C28 C 0.3716(3) 0.3856(5) -0.0459(3) 0.0224(11) Uani 1 1 d . . .
C29 C 0.5038(2) 0.3086(4) -0.0344(3) 0.0153(9) Uani 1 1 d . . .
C30 C 0.4847(3) 0.2934(5) -0.1182(3) 0.0198(10) Uani 1 1 d . . .
C31 C 0.5799(3) 0.2853(4) 0.0127(3) 0.0179(10) Uani 1 1 d . . .
C32 C 0.5989(3) 0.2979(4) 0.0926(3) 0.0192(10) Uani 1 1 d . . .
C33 C 0.6369(3) 0.3122(4) 0.2543(3) 0.0191(10) Uani 1 1 d . . .
C34 C 0.6556(3) 0.3130(4) 0.3342(3) 0.0182(10) Uani 1 1 d . . .
C35 C 0.9115(6) 0.4340(12) -0.0238(6) 0.050(3) Uani 0.609(13) 1 d PDU A 1
H35A H 0.9352 0.3437 -0.0126 0.060 Uiso 0.609(13) 1 calc PR A 1
H35B H 0.9529 0.5011 -0.0037 0.060 Uiso 0.609(13) 1 calc PR A 1
C35A C 0.8574(12) 0.3629(18) -0.0626(11) 0.066(4) Uani 0.391(13) 1 d PDU A 2
H35D H 0.9017 0.3065 -0.0341 0.079 Uiso 0.391(13) 1 calc PR A 2
H35C H 0.8164 0.3030 -0.0938 0.079 Uiso 0.391(13) 1 calc PR A 2
Cl5A Cl 0.8225(8) 0.4571(14) 0.0030(7) 0.054(2) Uani 0.391(13) 1 d PDU A 2
Cl6A Cl 0.8858(9) 0.4752(11) -0.1215(7) 0.0437(19) Uani 0.391(13) 1 d PDU A 2

loop_
_atom_site_aniso_label
_atom_site_aniso_U_11
_atom_site_aniso_U_22
_atom_site_aniso_U_33
_atom_site_aniso_U_23
_atom_site_aniso_U_13
_atom_site_aniso_U_12
Cl1 0.0148(6) 0.0195(6) 0.0276(7) 0.0003(5) 0.0034(5) 0.0009(4)
Cl2 0.0179(6) 0.0176(6) 0.0274(7) 0.0007(5) 0.0056(5) -0.0039(4)
Cl3 0.0164(6) 0.0192(6) 0.0286(7) 0.0032(5) 0.0032(5) -0.0047(4)
Cl4 0.0177(6) 0.0186(6) 0.0253(7) 0.0006(4) 0.0067(5) 0.0034(4)
Cl5 0.059(3) 0.0376(19) 0.064(4) 0.005(2) 0.025(3) -0.006(2)
Cl6 0.074(4) 0.098(5) 0.063(3) 0.000(3) 0.013(3) 0.032(4)
O1 0.0185(17) 0.0285(19) 0.0230(19) 0.0023(15) 0.0018(15) 0.0010(14)
O2 0.0252(19) 0.045(2) 0.026(2) -0.0010(17) 0.0106(16) 0.0077(16)
O3 0.0217(18) 0.032(2) 0.023(2) -0.0038(15) 0.0045(15) -0.0026(15)
O4 0.0261(18) 0.033(2) 0.026(2) -0.0022(16) 0.0112(16) -0.0007(15)
N1 0.0188(19) 0.0161(19) 0.022(2) 0.0018(16) 0.0037(17) 0.0015(15)
N2 0.029(3) 0.027(2) 0.034(3) 0.0040(19) 0.009(2) 0.0009(19)
N3 0.023(2) 0.022(2) 0.036(3) -0.0060(19) 0.005(2) 0.0000(18)
N4 0.021(2) 0.019(2) 0.022(2) -0.0013(16) 0.0042(17) 0.0022(16)
C1 0.035(3) 0.032(3) 0.029(3) 0.004(2) 0.010(2) 0.001(2)
C2 0.021(2) 0.029(3) 0.021(3) 0.002(2) 0.011(2) 0.0023(19)
C3 0.023(2) 0.021(2) 0.017(2) 0.0017(19) 0.0061(19) -0.0031(19)
C4 0.023(2) 0.023(2) 0.015(2) -0.0022(19) 0.002(2) -0.0011(19)
C5 0.022(2) 0.022(2) 0.028(3) 0.001(2) 0.009(2) 0.000(2)
C6 0.022(2) 0.015(2) 0.021(3) -0.0019(18) 0.007(2) -0.0012(18)
C7 0.020(2) 0.016(2) 0.028(3) -0.0012(19) 0.008(2) -0.0006(18)
C8 0.016(2) 0.012(2) 0.022(3) -0.0004(18) 0.0017(19) -0.0027(17)
C9 0.019(2) 0.016(2) 0.013(2) 0.0007(17) 0.0035(19) -0.0042(17)
C10 0.016(2) 0.013(2) 0.020(3) -0.0014(18) 0.0039(19) 0.0018(17)
C11 0.018(2) 0.013(2) 0.027(3) -0.0026(19) 0.006(2) 0.0012(17)
C12 0.016(2) 0.014(2) 0.019(2) -0.0012(18) 0.0031(19) -0.0004(17)
C13 0.029(3) 0.014(2) 0.024(3) -0.002(2) 0.006(2) 0.005(2)
C14 0.021(2) 0.015(2) 0.016(2) 0.0011(18) 0.0023(19) 0.0049(18)
C15 0.020(2) 0.016(2) 0.026(3) -0.0027(19) 0.002(2) 0.0010(19)
C16 0.026(3) 0.030(3) 0.020(3) -0.006(2) 0.009(2) -0.001(2)
C17 0.030(3) 0.029(3) 0.025(3) -0.005(2) 0.010(2) -0.005(2)
C18 0.026(3) 0.052(4) 0.026(3) -0.016(3) 0.011(2) -0.010(2)
C19 0.049(4) 0.052(4) 0.039(4) -0.024(3) 0.022(3) -0.017(3)
C20 0.024(2) 0.015(2) 0.028(3) -0.0027(19) 0.009(2) 0.0014(19)
C21 0.022(2) 0.018(2) 0.022(3) -0.0001(19) 0.010(2) 0.0028(18)
C22 0.023(2) 0.018(2) 0.030(3) 0.002(2) 0.012(2) 0.0004(19)
C23 0.014(2) 0.017(2) 0.028(3) 0.0019(19) 0.005(2) 0.0013(18)
C24 0.021(2) 0.012(2) 0.024(3) 0.0025(18) 0.010(2) 0.0080(18)
C25 0.017(2) 0.013(2) 0.020(3) -0.0008(17) 0.0044(19) 0.0005(16)
C26 0.019(2) 0.013(2) 0.025(3) 0.0002(18) 0.007(2) -0.0052(17)
C27 0.021(2) 0.013(2) 0.019(2) 0.0029(18) 0.0038(19) -0.0016(18)
C28 0.022(3) 0.014(2) 0.030(3) 0.003(2) 0.007(2) -0.0009(19)
C29 0.017(2) 0.015(2) 0.014(2) 0.0015(17) 0.0041(18) -0.0049(17)
C30 0.019(2) 0.013(2) 0.027(3) -0.0007(19) 0.007(2) -0.0050(17)
C31 0.017(2) 0.014(2) 0.020(2) 0.0037(18) 0.0024(19) 0.0015(17)
C32 0.017(2) 0.014(2) 0.025(3) -0.0024(19) 0.004(2) 0.0013(17)
C33 0.018(2) 0.011(2) 0.027(3) 0.0009(18) 0.006(2) -0.0001(16)
C34 0.021(2) 0.014(2) 0.019(2) 0.0027(18) 0.005(2) 0.0025(17)
C35 0.047(5) 0.053(5) 0.048(5) 0.004(4) 0.012(4) 0.020(4)
C35A 0.064(6) 0.071(6) 0.064(6) 0.015(5) 0.021(5) 0.011(5)
Cl5A 0.076(6) 0.036(3) 0.068(6) -0.006(4) 0.049(5) -0.016(4)
Cl6A 0.063(4) 0.035(3) 0.040(3) -0.001(2) 0.026(3) 0.019(3)

loop_
_atom_type_symbol
_atom_type_description
_atom_type_scat_dispersion_real
_atom_type_scat_dispersion_imag
_atom_type_scat_source
C C 0.0033 0.0016 'International Tables Vol C Tables 4.2.6.8 and 6.1.1.4'
H H 0.0000 0.0000 'International Tables Vol C Tables 4.2.6.8 and 6.1.1.4'
N N 0.0061 0.0033 'International Tables Vol C Tables 4.2.6.8 and 6.1.1.4'
O O 0.0106 0.0060 'International Tables Vol C Tables 4.2.6.8 and 6.1.1.4'
Cl Cl 0.1484 0.1585 'International Tables Vol C Tables 4.2.6.8 and 6.1.1.4'

loop_
_geom_angle_atom_site_label_1
_geom_angle_atom_site_label_2
_geom_angle_atom_site_label_3
_geom_angle
C5 N1 C30 124.3(4)
C5 N1 C4 118.3(4)
C30 N1 C4 117.2(4)
C20 N4 C15 125.3(4)
C20 N4 C16 117.6(4)
C15 N4 C16 117.1(4)
C2 C1 H1C 109.5
C2 C1 H1B 109.5
H1C C1 H1B 109.5
C2 C1 H1A 109.5
H1C C1 H1A 109.5
H1B C1 H1A 109.5
C3 C2 C1 113.2(4)
C3 C2 H2A 108.9
C1 C2 H2A 108.9
C3 C2 H2B 108.9
C1 C2 H2B 108.9
H2A C2 H2B 107.7
C4 C3 C2 111.0(4)
C4 C3 H3B 109.4
C2 C3 H3B 109.4
C4 C3 H3A 109.4
C2 C3 H3A 109.4
H3B C3 H3A 108.0
N1 C4 C3 115.0(4)
N1 C4 H4A 108.5
C3 C4 H4A 108.5
N1 C4 H4B 108.5
C3 C4 H4B 108.5
H4A C4 H4B 107.5
O2 C5 N1 120.3(5)
O2 C5 C6 122.5(4)
N1 C5 C6 117.2(4)
C7 C6 C31 119.4(4)
C7 C6 C5 119.8(4)
C31 C6 C5 120.7(4)
C6 C7 C8 120.4(4)
C6 C7 H7 119.8
C8 C7 H7 119.8
C9 C8 C7 121.8(4)
C9 C8 Cl1 121.7(4)
C7 C8 Cl1 116.4(4)
C8 C9 C32 116.6(4)
C8 C9 C10 126.1(4)
C32 C9 C10 117.1(4)
C11 C10 C33 116.4(4)
C11 C10 C9 126.2(4)
C33 C10 C9 117.4(4)
C10 C11 C12 121.7(4)
C10 C11 Cl2 120.8(4)
C12 C11 Cl2 117.4(3)
C14 C12 C11 120.1(4)
C14 C12 C13 122.4(5)
C11 C12 C13 117.5(4)
N3 C13 C12 172.1(6)
C12 C14 C34 119.1(4)
C12 C14 C15 120.7(4)
C34 C14 C15 120.2(4)
O3 C15 N4 120.8(5)
O3 C15 C14 122.5(5)
N4 C15 C14 116.7(4)
N4 C16 C17 112.4(4)
N4 C16 H16B 109.1
C17 C16 H16B 109.1
N4 C16 H16A 109.1
C17 C16 H16A 109.1
H16B C16 H16A 107.8
C16 C17 C18 112.4(5)
C16 C17 H17A 109.1
C18 C17 H17A 109.1
C16 C17 H17B 109.1
C18 C17 H17B 109.1
H17A C17 H17B 107.9
C17 C18 C19 112.9(5)
C17 C18 H18B 109.0
C19 C18 H18B 109.0
C17 C18 H18A 109.0
C19 C18 H18A 109.0
H18B C18 H18A 107.8
C18 C19 H19A 109.5
C18 C19 H19B 109.5
H19A C19 H19B 109.5
C18 C19 H19C 109.5
H19A C19 H19C 109.5
H19B C19 H19C 109.5
O4 C20 N4 121.1(5)
O4 C20 C21 122.1(4)
N4 C20 C21 116.8(4)
C22 C21 C34 119.8(5)
C22 C21 C20 119.6(4)
C34 C21 C20 120.6(4)
C21 C22 C23 119.7(4)
C21 C22 H22 120.1
C23 C22 H22 120.1
C24 C23 C22 122.4(4)
C24 C23 Cl3 121.2(4)
C22 C23 Cl3 116.2(4)
C23 C24 C33 116.0(4)
C23 C24 C25 126.0(4)
C33 C24 C25 117.7(4)
C26 C25 C32 116.9(4)
C26 C25 C24 125.9(4)
C32 C25 C24 117.2(4)
C25 C26 C27 121.2(4)
C25 C26 Cl4 120.7(4)
C27 C26 Cl4 117.9(3)
C29 C27 C26 120.0(4)
C29 C27 C28 123.1(4)
C26 C27 C28 116.8(4)
N2 C28 C27 172.6(6)
C27 C29 C31 119.4(4)
C27 C29 C30 121.1(4)
C31 C29 C30 119.4(4)
O1 C30 N1 120.7(5)
O1 C30 C29 121.7(4)
N1 C30 C29 117.6(4)
C29 C31 C32 120.1(4)
C29 C31 C6 120.3(4)
C32 C31 C6 119.6(4)
C31 C32 C25 119.7(4)
C31 C32 C9 120.1(4)
C25 C32 C9 120.1(4)
C34 C33 C10 120.4(4)
C34 C33 C24 120.0(4)
C10 C33 C24 119.5(4)
C33 C34 C14 120.1(4)
C33 C34 C21 119.7(4)
C14 C34 C21 120.2(4)
Cl5 C35 Cl6 115.3(7)
Cl5 C35 H35A 108.4
Cl6 C35 H35A 108.4
Cl5 C35 H35B 108.4
Cl6 C35 H35B 108.4
H35A C35 H35B 107.5
Cl6A C35A Cl5A 108.9(11)
Cl6A C35A H35D 109.9
Cl5A C35A H35D 109.9
Cl6A C35A H35C 109.9
Cl5A C35A H35C 109.9
H35D C35A H35C 108.3

loop_
_geom_bond_atom_site_label_1
_geom_bond_atom_site_label_2
_geom_bond_distance
Cl1 C8 1.721(5)
Cl2 C11 1.722(5)
Cl3 C23 1.735(5)
Cl4 C26 1.719(5)
Cl5 C35 1.759(12)
Cl6 C35 1.767(13)
O1 C30 1.218(6)
O2 C5 1.223(6)
O3 C15 1.200(6)
O4 C20 1.221(6)
N1 C5 1.391(6)
N1 C30 1.397(6)
N1 C4 1.482(6)
N2 C28 1.134(6)
N3 C13 1.148(7)
N4 C20 1.394(6)
N4 C15 1.399(7)
N4 C16 1.479(6)
C1 C2 1.521(7)
C1 H1C 0.9800
C1 H1B 0.9800
C1 H1A 0.9800
C2 C3 1.521(7)
C2 H2A 0.9900
C2 H2B 0.9900
C3 C4 1.503(7)
C3 H3B 0.9900
C3 H3A 0.9900
C4 H4A 0.9900
C4 H4B 0.9900
C5 C6 1.467(7)
C6 C7 1.379(7)
C6 C31 1.419(6)
C7 C8 1.415(7)
C7 H7 0.9500
C8 C9 1.387(7)
C9 C32 1.439(6)
C9 C10 1.462(6)
C10 C11 1.404(6)
C10 C33 1.427(7)
C11 C12 1.406(7)
C12 C14 1.397(7)
C12 C13 1.445(7)
C14 C34 1.412(7)
C14 C15 1.494(7)
C16 C17 1.513(7)
C16 H16B 0.9900
C16 H16A 0.9900
C17 C18 1.517(7)
C17 H17A 0.9900
C17 H17B 0.9900
C18 C19 1.526(8)
C18 H18B 0.9900
C18 H18A 0.9900
C19 H19A 0.9800
C19 H19B 0.9800
C19 H19C 0.9800
C20 C21 1.479(7)
C21 C22 1.376(7)
C21 C34 1.418(7)
C22 C23 1.409(7)
C22 H22 0.9500
C23 C24 1.393(7)
C24 C33 1.442(7)
C24 C25 1.453(7)
C25 C26 1.408(6)
C25 C32 1.423(7)
C26 C27 1.413(7)
C27 C29 1.385(7)
C27 C28 1.438(7)
C29 C31 1.411(6)
C29 C30 1.485(7)
C31 C32 1.412(7)
C33 C34 1.408(7)
C35 H35A 0.9900
C35 H35B 0.9900
C35A Cl6A 1.750(16)
C35A Cl5A 1.801(16)
C35A H35D 0.9900
C35A H35C 0.9900

loop_
_geom_torsion_atom_site_label_1
_geom_torsion_atom_site_label_2
_geom_torsion_atom_site_label_3
_geom_torsion_atom_site_label_4
_geom_torsion
C1 C2 C3 C4 163.5(4)
C5 N1 C4 C3 -96.4(5)
C30 N1 C4 C3 79.4(5)
C2 C3 C4 N1 174.2(4)
C30 N1 C5 O2 -173.9(4)
C4 N1 C5 O2 1.6(7)
C30 N1 C5 C6 7.3(7)
C4 N1 C5 C6 -177.3(4)
O2 C5 C6 C7 -4.7(7)
N1 C5 C6 C7 174.2(4)
O2 C5 C6 C31 179.2(5)
N1 C5 C6 C31 -1.9(7)
C31 C6 C7 C8 -6.0(7)
C5 C6 C7 C8 177.8(4)
C6 C7 C8 C9 -1.5(7)
C6 C7 C8 Cl1 173.6(4)
C7 C8 C9 C32 13.0(6)
Cl1 C8 C9 C32 -161.9(3)
C7 C8 C9 C10 -172.3(4)
Cl1 C8 C9 C10 12.8(6)
C8 C9 C10 C11 34.8(7)
C32 C9 C10 C11 -150.5(5)
C8 C9 C10 C33 -143.9(5)
C32 C9 C10 C33 30.7(6)
C33 C10 C11 C12 15.0(6)
C9 C10 C11 C12 -163.8(4)
C33 C10 C11 Cl2 -160.9(3)
C9 C10 C11 Cl2 20.3(6)
C10 C11 C12 C14 -4.5(7)
Cl2 C11 C12 C14 171.6(3)
C10 C11 C12 C13 173.0(4)
Cl2 C11 C12 C13 -10.9(6)
C14 C12 C13 N3 172(3)
C11 C12 C13 N3 -5(4)
C11 C12 C14 C34 -4.6(6)
C13 C12 C14 C34 178.1(4)
C11 C12 C14 C15 177.4(4)
C13 C12 C14 C15 0.0(7)
C20 N4 C15 O3 176.7(4)
C16 N4 C15 O3 -0.1(6)
C20 N4 C15 C14 -2.8(6)
C16 N4 C15 C14 -179.6(4)
C12 C14 C15 O3 -0.8(7)
C34 C14 C15 O3 -178.9(4)
C12 C14 C15 N4 178.6(4)
C34 C14 C15 N4 0.6(6)
C20 N4 C16 C17 -90.3(5)
C15 N4 C16 C17 86.8(5)
N4 C16 C17 C18 -179.7(4)
C16 C17 C18 C19 -178.7(5)
C15 N4 C20 O4 -175.6(4)
C16 N4 C20 O4 1.2(7)
C15 N4 C20 C21 5.2(6)
C16 N4 C20 C21 -178.0(4)
O4 C20 C21 C22 -6.5(7)
N4 C20 C21 C22 172.7(4)
O4 C20 C21 C34 175.1(4)
N4 C20 C21 C34 -5.7(6)
C34 C21 C22 C23 -7.1(7)
C20 C21 C22 C23 174.5(4)
C21 C22 C23 C24 -2.5(7)
C21 C22 C23 Cl3 172.5(4)
C22 C23 C24 C33 14.6(6)
Cl3 C23 C24 C33 -160.1(3)
C22 C23 C24 C25 -171.3(4)
Cl3 C23 C24 C25 13.9(6)
C23 C24 C25 C26 37.5(7)
C33 C24 C25 C26 -148.5(4)
C23 C24 C25 C32 -143.7(5)
C33 C24 C25 C32 30.2(6)
C32 C25 C26 C27 13.8(6)
C24 C25 C26 C27 -167.4(4)
C32 C25 C26 Cl4 -161.5(3)
C24 C25 C26 Cl4 17.3(6)
C25 C26 C27 C29 -0.7(7)
Cl4 C26 C27 C29 174.8(3)
C25 C26 C27 C28 176.8(4)
Cl4 C26 C27 C28 -7.8(6)
C29 C27 C28 N2 180(100)
C26 C27 C28 N2 3(4)
C26 C27 C29 C31 -7.8(6)
C28 C27 C29 C31 174.9(4)
C26 C27 C29 C30 174.3(4)
C28 C27 C29 C30 -3.0(7)
C5 N1 C30 O1 171.4(4)
C4 N1 C30 O1 -4.1(6)
C5 N1 C30 C29 -9.1(6)
C4 N1 C30 C29 175.5(4)
C27 C29 C30 O1 3.0(7)
C31 C29 C30 O1 -174.9(4)
C27 C29 C30 N1 -176.5(4)
C31 C29 C30 N1 5.5(6)
C27 C29 C31 C32 2.7(7)
C30 C29 C31 C32 -179.4(4)
C27 C29 C31 C6 -178.7(4)
C30 C29 C31 C6 -0.7(6)
C7 C6 C31 C29 -177.2(4)
C5 C6 C31 C29 -1.1(7)
C7 C6 C31 C32 1.4(7)
C5 C6 C31 C32 177.5(4)
C29 C31 C32 C25 10.9(7)
C6 C31 C32 C25 -167.7(4)
C29 C31 C32 C9 -170.9(4)
C6 C31 C32 C9 10.5(7)
C26 C25 C32 C31 -18.7(6)
C24 C25 C32 C31 162.4(4)
C26 C25 C32 C9 163.0(4)
C24 C25 C32 C9 -15.9(6)
C8 C9 C32 C31 -17.4(6)
C10 C9 C32 C31 167.4(4)
C8 C9 C32 C25 160.8(4)
C10 C9 C32 C25 -14.3(6)
C11 C10 C33 C34 -17.1(6)
C9 C10 C33 C34 161.8(4)
C11 C10 C33 C24 164.6(4)
C9 C10 C33 C24 -16.5(6)
C23 C24 C33 C34 -17.6(6)
C25 C24 C33 C34 167.8(4)
C23 C24 C33 C10 160.7(4)
C25 C24 C33 C10 -13.8(6)
C10 C33 C34 C14 8.8(6)
C24 C33 C34 C14 -172.9(4)
C10 C33 C34 C21 -169.5(4)
C24 C33 C34 C21 8.9(6)
C12 C14 C34 C33 2.3(6)
C15 C14 C34 C33 -179.6(4)
C12 C14 C34 C21 -179.4(4)
C15 C14 C34 C21 -1.3(6)
C22 C21 C34 C33 3.8(7)
C20 C21 C34 C33 -177.8(4)
C22 C21 C34 C14 -174.4(4)
C20 C21 C34 C14 3.9(7)
